data_7133303
loop_
_publ_author_name
'Huang, Jun'
'Ban, Caijin'
'Qin, Jiangping'
'Xu, Jiali'
'Gu, Yunqiong'
'Wei, Liang'
'Yuan, Jing-Mei'
'Huang, Guobao'

_publ_section_title
;
 Visible-light promoted radical cascade cyclization of
 3-allyl-2-arylquinazolinones for the synthesis of phosphorylated
 dihydroisoquinolino[1,2-<i>b</i>]quinazolinones.
;
_journal_issue 62
_journal_name_full 'Chemical communications (Cambridge, England)'
_journal_page_first 8119
_journal_page_last 8122
_journal_paper_doi 10.1039/d4cc02915a
_journal_volume 60
_journal_year 2024
_chemical_formula_moiety 'C29 H23 N2 O2 P'
_chemical_formula_sum 'C29 H23 N2 O2 P'
_chemical_formula_weight 462.46
_space_group_crystal_system monoclinic
_space_group_IT_number 14
_space_group_name_Hall '-P 2ybc'
_space_group_name_H-M_alt 'P 1 21/c 1'
_atom_sites_solution_hydrogens geom
_atom_sites_solution_primary dual
_audit_creation_date 2024-04-24
_audit_creation_method
;
Olex2 1.5
(compiled 2024.02.16 svn.r378c4104 for OlexSys, GUI svn.r6928)
;
_audit_update_record
;
2024-06-16 deposited with the CCDC.	2024-07-05 downloaded from the CCDC.
;
_cell_angle_alpha 90
_cell_angle_beta 93.1130(10)
_cell_angle_gamma 90
_cell_formula_units_Z 4
_cell_length_a 14.8254(6)
_cell_length_b 13.4214(5)
_cell_length_c 11.2282(5)
_cell_measurement_reflns_used 6356
_cell_measurement_temperature 150.00
_cell_measurement_theta_max 25.58
_cell_measurement_theta_min 2.37
_cell_volume 2230.86(16)
_computing_cell_refinement 'SAINT V8.38A (Bruker, 2018)'
_computing_data_reduction 'SAINT V8.38A (Bruker, 2018)'
_computing_molecular_graphics 'Olex2 1.5 (Dolomanov et al., 2009)'
_computing_publication_material 'Olex2 1.5 (Dolomanov et al., 2009)'
_computing_structure_refinement 'SHELXL 2018/3 (Sheldrick, 2015)'
_computing_structure_solution 'SHELXT 2018/2 (Sheldrick, 2018)'
_diffrn_ambient_temperature 150.00
_diffrn_measured_fraction_theta_full 0.994
_diffrn_measured_fraction_theta_max 0.992
_diffrn_measurement_device_type 'Bruker APEX-II CCD'
_diffrn_measurement_method '\f and \w scans'
_diffrn_radiation_type MoK\a
_diffrn_radiation_wavelength 0.71073
_diffrn_reflns_av_R_equivalents 0.0602
_diffrn_reflns_av_unetI/netI 0.0283
_diffrn_reflns_Laue_measured_fraction_full 0.994
_diffrn_reflns_Laue_measured_fraction_max 0.992
_diffrn_reflns_limit_h_max 18
_diffrn_reflns_limit_h_min -18
_diffrn_reflns_limit_k_max 16
_diffrn_reflns_limit_k_min -16
_diffrn_reflns_limit_l_max 14
_diffrn_reflns_limit_l_min -14
_diffrn_reflns_number 42560
_diffrn_reflns_point_group_measured_fraction_full 0.994
_diffrn_reflns_point_group_measured_fraction_max 0.992
_diffrn_reflns_theta_full 25.242
_diffrn_reflns_theta_max 26.417
_diffrn_reflns_theta_min 2.367
_diffrn_source_current 30.0
_diffrn_source_power 1.5
_diffrn_source_voltage 50.0
_diffrn_standards_number 0
_exptl_absorpt_coefficient_mu 0.155
_exptl_absorpt_correction_T_max 0.0276
_exptl_absorpt_correction_T_min 0.0111
_exptl_absorpt_correction_type multi-scan
_exptl_absorpt_process_details
;
SADABS-2016/2 (Bruker,2016/2) was used for absorption correction.
wR2(int) was 0.0677 before and 0.0598 after correction.
The Ratio of minimum to maximum transmission is 0.4022.
The \l/2 correction factor is Not present.
;
_exptl_crystal_density_diffrn 1.377
_exptl_crystal_description block
_exptl_crystal_F_000 968
_exptl_crystal_size_max 0.2
_exptl_crystal_size_mid 0.15
_exptl_crystal_size_min 0.1
_refine_diff_density_max 0.356
_refine_diff_density_min -0.899
_refine_diff_density_rms 0.041
_refine_ls_extinction_method none
_refine_ls_goodness_of_fit_ref 1.136
_refine_ls_hydrogen_treatment constr
_refine_ls_matrix_type full
_refine_ls_number_parameters 464
_refine_ls_number_reflns 4544
_refine_ls_number_restraints 72
_refine_ls_restrained_S_all 1.126
_refine_ls_R_factor_all 0.0866
_refine_ls_R_factor_gt 0.0687
_refine_ls_shift/su_max 0.001
_refine_ls_shift/su_mean 0.000
_refine_ls_structure_factor_coef Fsqd
_refine_ls_weighting_details 'w=1/[\s^2^(Fo^2^)+(0.0393P)^2^+1.9835P] where P=(Fo^2^+2Fc^2^)/3'
_refine_ls_weighting_scheme calc
_refine_ls_wR_factor_gt 0.1478
_refine_ls_wR_factor_ref 0.1585
_reflns_Friedel_coverage 0.000
_reflns_number_gt 3587
_reflns_number_total 4544
_reflns_threshold_expression 'I > 2\s(I)'
_cod_data_source_file d4cc02915a2.cif
_cod_data_source_block mo_0424_1_0ma
_cod_depositor_comments 'Adding full bibliography for 7133303.cif.'
_cod_database_code 7133303
_shelx_shelxl_version_number 2018/3
_shelx_space_group_comment
;
The symmetry employed for this shelxl refinement is uniquely defined
by the following loop, which should always be used as a source of
symmetry information in preference to the above space-group names.
They are only intended as comments.
;
_shelx_estimated_absorpt_t_max 0.985
_shelx_estimated_absorpt_t_min 0.970
_olex2_refinement_description
;
1. Fixed Uiso
 At 1.2 times of:
  All C(H) groups, All C(H,H) groups
2. Rigid body (RIGU) restrains
 C16, C13, C12, C11, C15, C14
 with sigma for 1-2 distances of 0.0001 and sigma for 1-3 distances of 0.0001
 C18, C8, C7, C3, C4, C5
 with sigma for 1-2 distances of 0.0001 and sigma for 1-3 distances of 0.0001
 N3, N005, N4, N004
 with sigma for 1-2 distances of 0.0001 and sigma for 1-3 distances of 0.0001
3. Others
 Sof(C1)=Sof(H1A)=Sof(H1B)=Sof(C2)=Sof(H2)=Sof(C6)=Sof(H6A)=Sof(H6B)=Sof(N4)=
 Sof(C9)=Sof(C7)=Sof(C3)=Sof(C4)=Sof(H4)=Sof(C5)=Sof(H5)=Sof(C18)=Sof(H18)=
 Sof(C8)=Sof(H8)=Sof(C10)=Sof(N3)=Sof(C12)=Sof(H12)=Sof(C11)=Sof(C15)=Sof(C16)=
 Sof(H16)=Sof(C14)=Sof(H14)=Sof(C13)=Sof(H13)=Sof(O1)=1-FVAR(1)
 Sof(O003)=Sof(N004)=Sof(N005)=Sof(C00A)=Sof(H00A)=Sof(C00B)=Sof(C00C)=
 Sof(C00F)=Sof(C00G)=Sof(C00H)=Sof(H00H)=Sof(C00I)=Sof(C00J)=Sof(H00B)=
 Sof(H00C)=Sof(C00M)=Sof(H00F)=Sof(H00G)=Sof(C00N)=Sof(H00N)=Sof(C00P)=
 Sof(H00P)=Sof(C00Q)=Sof(H00Q)=Sof(C00U)=Sof(H00U)=Sof(C00V)=Sof(H00V)=
 Sof(C00W)=Sof(H00W)=Sof(C00X)=Sof(C00Y)=Sof(H00Y)=FVAR(1)
4.a Ternary CH refined with riding coordinates:
 C00W(H00W), C2(H2)
4.b Secondary CH2 refined with riding coordinates:
 C00J(H00B,H00C), C00M(H00F,H00G), C1(H1A,H1B), C6(H6A,H6B)
4.c Aromatic/amide H refined with riding coordinates:
 C006(H006), C009(H009), C00A(H00A), C00D(H00D), C00E(H00E), C00H(H00H),
 C00K(H00K), C00L(H00L), C00N(H00N), C00O(H00O), C00P(H00P), C00Q(H00Q),
 C00R(H00R), C00S(H00S), C00T(H00T), C00U(H00U), C00V(H00V), C00Y(H00Y), C4(H4),
  C5(H5), C18(H18), C8(H8), C12(H12), C16(H16), C14(H14), C13(H13)
4.d Fitted hexagon refined as free rotating group:
 C7(C3,C4,C5,C18,C8), C12(C11,C15,C16,C14,C13)
;
_olex2_submission_special_instructions 'No special instructions were received'

loop_
_space_group_symop_operation_xyz
'x, y, z'
'-x, y+1/2, -z+1/2'
'-x, -y, -z'
'x, -y-1/2, z-1/2'

loop_
_atom_site_label
_atom_site_type_symbol
_atom_site_fract_x
_atom_site_fract_y
_atom_site_fract_z
_atom_site_U_iso_or_equiv
_atom_site_adp_type
_atom_site_occupancy
_atom_site_site_symmetry_order
_atom_site_calc_flag
_atom_site_refinement_flags_posn
_atom_site_refinement_flags_adp
_atom_site_refinement_flags_occupancy
_atom_site_disorder_assembly
_atom_site_disorder_group
P01 P 0.16276(5) 0.74630(7) 0.45811(6) 0.0618(3) Uani 1 1 d . . . . .
O002 O 0.17518(14) 0.76777(18) 0.33005(17) 0.0669(6) Uani 1 1 d . . . . .
O003 O 0.3776(5) 0.8836(7) 0.2158(9) 0.0548(15) Uani 0.643(7) 1 d . . P A 1
N004 N 0.4150(4) 0.8849(6) 0.4164(7) 0.0401(14) Uani 0.643(7) 1 d . . P A 1
N005 N 0.5669(7) 0.8663(11) 0.4927(11) 0.053(3) Uani 0.643(7) 1 d . . P A 1
C006 C 0.0284(2) 0.7920(2) 0.6174(3) 0.0612(8) Uani 1 1 d . . . . .
H006 H 0.062632 0.754080 0.675226 0.073 Uiso 1 1 calc R U . . .
C007 C 0.0590(2) 0.8028(2) 0.5028(2) 0.0579(8) Uani 1 1 d . . . . .
C008 C 0.15236(17) 0.6151(2) 0.4875(2) 0.0550(7) Uani 1 1 d . . . . .
C009 C 0.1040(2) 0.5580(3) 0.4032(3) 0.0624(8) Uani 1 1 d . . . . .
H009 H 0.077709 0.589133 0.333744 0.075 Uiso 1 1 calc R U . . .
C00A C 0.4940(4) 0.9130(6) 0.8422(5) 0.0544(16) Uani 0.643(7) 1 d . . P A 1
H00A H 0.538844 0.917613 0.905693 0.065 Uiso 0.643(7) 1 calc R U P A 1
C00B C 0.5318(5) 0.8537(6) 0.2775(5) 0.0492(14) Uani 0.643(7) 1 d . . P A 1
C00C C 0.4530(3) 0.8959(4) 0.6313(4) 0.0418(11) Uani 0.643(7) 1 d . . P A 1
C00D C 0.0078(3) 0.8586(2) 0.4193(3) 0.0687(9) Uani 1 1 d . . . . .
H00D H 0.027858 0.866333 0.340887 0.082 Uiso 1 1 calc R U . . .
C00E C -0.0519(2) 0.8363(3) 0.6473(3) 0.0693(9) Uani 1 1 d . . . . .
H00E H -0.072770 0.828706 0.725284 0.083 Uiso 1 1 calc R U . . .
C00F C 0.4372(9) 0.8747(9) 0.2961(14) 0.046(2) Uani 0.643(7) 1 d . . P A 1
C00G C 0.4821(9) 0.8823(9) 0.5079(13) 0.045(2) Uani 0.643(7) 1 d . . P A 1
C00H C 0.5196(4) 0.9022(5) 0.7257(5) 0.0486(13) Uani 0.643(7) 1 d . . P A 1
H00H H 0.581779 0.899169 0.709602 0.058 Uiso 0.643(7) 1 calc R U P A 1
C00I C 0.5935(4) 0.8490(6) 0.3757(5) 0.0525(14) Uani 0.643(7) 1 d . . P A 1
C00J C 0.3235(4) 0.9208(5) 0.4393(4) 0.0457(12) Uani 0.643(7) 1 d . . P A 1
H00B H 0.280961 0.898499 0.373606 0.055 Uiso 0.643(7) 1 calc R U P A 1
H00C H 0.323568 0.994545 0.439617 0.055 Uiso 0.643(7) 1 calc R U P A 1
C00K C 0.0935(2) 0.4567(3) 0.4185(3) 0.0716(9) Uani 1 1 d . . . . .
H00K H 0.059348 0.419098 0.360307 0.086 Uiso 1 1 calc R U . . .
C00L C 0.1913(2) 0.5672(3) 0.5875(3) 0.0764(10) Uani 1 1 d . . . . .
H00L H 0.224777 0.604459 0.646646 0.092 Uiso 1 1 calc R U . . .
C00M C 0.2620(3) 0.7738(4) 0.5564(4) 0.0415(11) Uani 0.643(7) 1 d . . P A 1
H00F H 0.249240 0.754134 0.638733 0.050 Uiso 0.643(7) 1 calc R U P A 1
H00G H 0.313179 0.732750 0.531502 0.050 Uiso 0.643(7) 1 calc R U P A 1
C00N C 0.5609(4) 0.8429(6) 0.1619(5) 0.0574(15) Uani 0.643(7) 1 d . . P A 1
H00N H 0.518646 0.845985 0.095366 0.069 Uiso 0.643(7) 1 calc R U P A 1
C00O C 0.1812(3) 0.4645(3) 0.6012(3) 0.0828(11) Uani 1 1 d . . . . .
H00O H 0.208678 0.432136 0.669136 0.099 Uiso 1 1 calc R U . . .
C00P C 0.4047(4) 0.9170(5) 0.8657(4) 0.0516(14) Uani 0.643(7) 1 d . . P A 1
H00P H 0.387556 0.924687 0.945501 0.062 Uiso 0.643(7) 1 calc R U P A 1
C00Q C 0.6835(5) 0.8329(7) 0.3573(6) 0.0704(19) Uani 0.643(7) 1 d . . P A 1
H00Q H 0.726044 0.829155 0.423498 0.084 Uiso 0.643(7) 1 calc R U P A 1
C00R C -0.0714(3) 0.9025(3) 0.4494(3) 0.0852(12) Uani 1 1 d . . . . .
H00R H -0.105928 0.940557 0.391933 0.102 Uiso 1 1 calc R U . . .
C00S C 0.1321(2) 0.4100(3) 0.5175(3) 0.0739(9) Uani 1 1 d . . . . .
H00S H 0.124795 0.340249 0.527744 0.089 Uiso 1 1 calc R U . . .
C00T C -0.1010(3) 0.8913(3) 0.5632(3) 0.0816(11) Uani 1 1 d . . . . .
H00T H -0.155854 0.921883 0.583587 0.098 Uiso 1 1 calc R U . . .
C00U C 0.6501(5) 0.8280(6) 0.1451(5) 0.0660(17) Uani 0.643(7) 1 d . . P A 1
H00U H 0.670175 0.821702 0.066549 0.079 Uiso 0.643(7) 1 calc R U P A 1
C00V C 0.7120(4) 0.8220(6) 0.2425(6) 0.0745(18) Uani 0.643(7) 1 d . . P A 1
H00V H 0.774068 0.810453 0.230235 0.089 Uiso 0.643(7) 1 calc R U P A 1
C00W C 0.2904(3) 0.8838(3) 0.5566(3) 0.0422(12) Uani 0.643(7) 1 d . . P A 1
H00W H 0.236580 0.924565 0.575516 0.051 Uiso 0.643(7) 1 calc R U P A 1
C00X C 0.3622(3) 0.8991(4) 0.6562(4) 0.0421(10) Uani 0.643(7) 1 d . . P A 1
C00Y C 0.3391(4) 0.9099(4) 0.7739(4) 0.0511(12) Uani 0.643(7) 1 d . . P A 1
H00Y H 0.277146 0.912430 0.791496 0.061 Uiso 0.643(7) 1 calc R U P A 1
C1 C 0.2284(5) 0.8280(6) 0.5705(6) 0.0374(19) Uani 0.357(7) 1 d . . P A 2
H1A H 0.209628 0.898447 0.560749 0.045 Uiso 0.357(7) 1 calc R U P A 2
H1B H 0.217117 0.806693 0.652798 0.045 Uiso 0.357(7) 1 calc R U P A 2
C2 C 0.3282(4) 0.8163(5) 0.5467(6) 0.037(2) Uani 0.357(7) 1 d . . P A 2
H2 H 0.340891 0.744014 0.534168 0.044 Uiso 0.357(7) 1 calc R U P A 2
C6 C 0.3515(8) 0.8739(8) 0.4333(7) 0.0400(19) Uani 0.357(7) 1 d . . P A 2
H6A H 0.313419 0.849001 0.364545 0.048 Uiso 0.357(7) 1 calc R U P A 2
H6B H 0.337828 0.945435 0.443848 0.048 Uiso 0.357(7) 1 calc R U P A 2
N4 N 0.4466(8) 0.8626(10) 0.4081(13) 0.043(3) Uani 0.357(7) 1 d . . P A 2
C9 C 0.5121(14) 0.8626(18) 0.4999(18) 0.042(5) Uani 0.357(7) 1 d . . P A 2
C7 C 0.4807(5) 0.8717(7) 0.6220(5) 0.042(2) Uani 0.357(7) 1 d G . P A 2
C3 C 0.3916(4) 0.8544(6) 0.6490(4) 0.0390(15) Uani 0.357(7) 1 d G . P A 2
C4 C 0.3662(4) 0.8636(6) 0.7658(5) 0.0458(18) Uani 0.357(7) 1 d G . P A 2
H4 H 0.305353 0.851752 0.784248 0.055 Uiso 0.357(7) 1 calc R U P A 2
C5 C 0.4299(5) 0.8900(8) 0.8557(5) 0.048(2) Uani 0.357(7) 1 d G . P A 2
H5 H 0.412522 0.896237 0.935600 0.057 Uiso 0.357(7) 1 calc R U P A 2
C18 C 0.5189(5) 0.9072(9) 0.8288(7) 0.047(2) Uani 0.357(7) 1 d G . P A 2
H18 H 0.562454 0.925309 0.890235 0.056 Uiso 0.357(7) 1 calc R U P A 2
C8 C 0.5443(4) 0.8981(9) 0.7119(8) 0.051(3) Uani 0.357(7) 1 d G . P A 2
H8 H 0.605219 0.909898 0.693518 0.061 Uiso 0.357(7) 1 calc R U P A 2
C10 C 0.4664(15) 0.8528(17) 0.288(2) 0.050(5) Uani 0.357(7) 1 d . . P A 2
N3 N 0.5970(13) 0.8548(19) 0.482(2) 0.053(4) Uani 0.357(7) 1 d . . P A 2
C12 C 0.5926(6) 0.8364(12) 0.1567(9) 0.061(3) Uani 0.357(7) 1 d G . P A 2
H12 H 0.550715 0.835390 0.089598 0.073 Uiso 0.357(7) 1 calc R U P A 2
C11 C 0.5621(6) 0.8480(12) 0.2707(10) 0.055(2) Uani 0.357(7) 1 d G . P A 2
C15 C 0.6234(7) 0.8494(12) 0.3688(8) 0.064(3) Uani 0.357(7) 1 d G . P A 2
C16 C 0.7152(7) 0.8392(13) 0.3529(8) 0.073(4) Uani 0.357(7) 1 d G . P A 2
H16 H 0.757155 0.840138 0.420022 0.088 Uiso 0.357(7) 1 calc R U P A 2
C14 C 0.7458(5) 0.8275(12) 0.2389(9) 0.079(4) Uani 0.357(7) 1 d G . P A 2
H14 H 0.808589 0.820527 0.228048 0.095 Uiso 0.357(7) 1 calc R U P A 2
C13 C 0.6845(7) 0.8261(12) 0.1408(7) 0.068(3) Uani 0.357(7) 1 d G . P A 2
H13 H 0.705371 0.818153 0.062835 0.082 Uiso 0.357(7) 1 calc R U P A 2
O1 O 0.4067(9) 0.8582(12) 0.2091(15) 0.054(3) Uani 0.357(7) 1 d . . P A 2

loop_
_atom_site_aniso_label
_atom_site_aniso_U_11
_atom_site_aniso_U_22
_atom_site_aniso_U_33
_atom_site_aniso_U_23
_atom_site_aniso_U_13
_atom_site_aniso_U_12
P01 0.0589(5) 0.0878(6) 0.0379(4) 0.0073(4) -0.0052(3) -0.0332(4)
O002 0.0601(12) 0.0978(17) 0.0420(11) 0.0095(10) -0.0038(9) -0.0275(12)
O003 0.054(4) 0.067(4) 0.042(2) 0.001(2) -0.004(3) -0.012(3)
N004 0.034(4) 0.051(3) 0.035(2) 0.004(2) 0.001(3) -0.009(3)
N005 0.043(8) 0.074(5) 0.042(3) 0.005(3) 0.003(5) -0.004(6)
C006 0.073(2) 0.0645(19) 0.0449(16) 0.0007(14) -0.0047(14) -0.0118(16)
C007 0.081(2) 0.0501(16) 0.0413(14) -0.0022(12) -0.0058(14) -0.0210(15)
C008 0.0374(13) 0.084(2) 0.0442(15) 0.0043(14) 0.0051(11) -0.0060(14)
C009 0.0564(17) 0.079(2) 0.0511(17) 0.0051(15) -0.0064(13) 0.0014(16)
C00A 0.061(3) 0.066(4) 0.035(2) -0.001(2) -0.005(2) -0.017(3)
C00B 0.051(4) 0.055(3) 0.043(2) 0.003(2) 0.005(3) -0.017(4)
C00C 0.050(3) 0.037(2) 0.038(2) -0.0012(18) 0.0014(18) -0.006(2)
C00D 0.110(3) 0.0512(17) 0.0447(16) -0.0046(13) 0.0001(17) -0.0016(18)
C00E 0.088(2) 0.074(2) 0.0452(16) -0.0082(15) -0.0003(16) -0.0053(19)
C00F 0.059(6) 0.038(5) 0.042(4) 0.001(3) 0.001(4) -0.011(3)
C00G 0.043(7) 0.043(5) 0.048(4) 0.002(3) -0.002(4) -0.007(3)
C00H 0.049(3) 0.053(3) 0.045(3) 0.007(2) 0.003(2) -0.011(2)
C00I 0.057(3) 0.060(3) 0.042(3) 0.010(2) 0.004(2) -0.013(3)
C00J 0.042(3) 0.049(3) 0.045(2) 0.003(2) 0.0020(19) -0.001(2)
C00K 0.083(2) 0.068(2) 0.064(2) -0.0017(16) 0.0002(17) 0.0029(18)
C00L 0.065(2) 0.116(3) 0.0470(17) 0.0111(19) -0.0049(14) -0.013(2)
C00M 0.043(2) 0.042(3) 0.040(2) -0.0005(17) -0.0010(16) -0.002(2)
C00N 0.063(3) 0.063(4) 0.047(3) -0.001(2) 0.004(3) -0.014(3)
C00O 0.086(3) 0.101(3) 0.061(2) 0.028(2) 0.0024(18) 0.005(2)
C00P 0.065(3) 0.051(3) 0.039(2) -0.003(2) 0.007(2) -0.010(3)
C00Q 0.053(4) 0.098(5) 0.060(3) 0.015(3) -0.002(3) -0.014(4)
C00R 0.129(3) 0.067(2) 0.058(2) -0.0016(17) -0.010(2) 0.019(2)
C00S 0.084(2) 0.078(2) 0.061(2) 0.0050(18) 0.0128(18) 0.0120(19)
C00T 0.104(3) 0.076(2) 0.064(2) -0.0147(18) -0.002(2) 0.016(2)
C00U 0.060(4) 0.083(4) 0.056(3) 0.000(3) 0.012(3) -0.008(4)
C00V 0.049(3) 0.095(5) 0.081(4) 0.008(3) 0.014(3) -0.005(4)
C00W 0.041(2) 0.039(2) 0.046(2) -0.0021(17) 0.0018(16) -0.0040(19)
C00X 0.048(2) 0.033(2) 0.045(2) -0.0007(17) 0.0019(18) -0.0062(19)
C00Y 0.055(3) 0.051(3) 0.048(2) -0.007(2) 0.007(2) -0.010(2)
C1 0.039(4) 0.036(4) 0.037(4) -0.007(3) -0.003(3) 0.002(3)
C2 0.035(4) 0.038(4) 0.037(3) 0.002(3) -0.001(3) -0.009(3)
C6 0.037(6) 0.046(6) 0.037(4) -0.002(4) -0.003(4) 0.002(4)
N4 0.026(6) 0.062(7) 0.043(5) 0.003(4) 0.008(5) -0.011(4)
C9 0.049(18) 0.045(9) 0.031(5) 0.007(5) -0.005(9) -0.006(8)
C7 0.046(2) 0.043(6) 0.0359(18) 0.0056(19) 0.0024(15) -0.005(2)
C3 0.046(2) 0.034(4) 0.0368(17) 0.004(2) 0.0031(14) -0.004(2)
C4 0.049(2) 0.051(5) 0.0377(18) 0.000(2) 0.0047(15) -0.011(2)
C5 0.050(2) 0.056(7) 0.0369(18) 0.002(2) 0.0047(15) -0.015(3)
C18 0.050(2) 0.055(6) 0.0356(18) 0.005(2) 0.0036(15) -0.014(3)
C8 0.049(2) 0.068(7) 0.0356(19) 0.004(2) 0.0032(15) -0.013(2)
C10 0.073(16) 0.048(10) 0.029(5) 0.001(6) 0.001(9) -0.013(8)
N3 0.042(11) 0.063(7) 0.053(6) 0.007(5) 0.010(7) -0.003(7)
C12 0.049(3) 0.079(8) 0.056(2) 0.006(3) 0.004(2) -0.013(4)
C11 0.048(3) 0.062(6) 0.056(2) 0.005(3) 0.004(2) -0.020(4)
C15 0.047(3) 0.089(9) 0.056(2) 0.006(3) 0.005(2) -0.022(4)
C16 0.047(3) 0.116(10) 0.056(2) 0.009(3) 0.005(2) -0.019(4)
C14 0.049(3) 0.134(11) 0.056(2) 0.010(4) 0.005(2) -0.012(4)
C13 0.049(3) 0.100(9) 0.056(2) 0.010(3) 0.005(2) -0.010(5)
O1 0.050(7) 0.077(8) 0.035(4) 0.000(5) -0.003(5) -0.014(5)

loop_
_atom_type_symbol
_atom_type_description
_atom_type_scat_dispersion_real
_atom_type_scat_dispersion_imag
_atom_type_scat_source
C C 0.0033 0.0016 'International Tables Vol C Tables 4.2.6.8 and 6.1.1.4'
H H 0.0000 0.0000 'International Tables Vol C Tables 4.2.6.8 and 6.1.1.4'
N N 0.0061 0.0033 'International Tables Vol C Tables 4.2.6.8 and 6.1.1.4'
O O 0.0106 0.0060 'International Tables Vol C Tables 4.2.6.8 and 6.1.1.4'
P P 0.1023 0.0942 'International Tables Vol C Tables 4.2.6.8 and 6.1.1.4'

loop_
_geom_angle_atom_site_label_1
_geom_angle_atom_site_label_2
_geom_angle_atom_site_label_3
_geom_angle
_geom_angle_site_symmetry_1
_geom_angle_site_symmetry_3
_geom_angle_publ_flag
O002 P01 C007 109.79(14) . . ?
O002 P01 C008 112.53(14) . . ?
O002 P01 C00M 113.98(16) . . ?
O002 P01 C1 116.4(2) . . ?
C007 P01 C00M 114.58(19) . . ?
C007 P01 C1 89.2(3) . . ?
C008 P01 C007 106.07(13) . . ?
C008 P01 C00M 99.27(18) . . ?
C008 P01 C1 119.3(3) . . ?
C00F N004 C00J 117.5(7) . . ?
C00G N004 C00F 120.6(8) . . ?
C00G N004 C00J 120.5(7) . . ?
C00G N005 C00I 118.2(12) . . ?
C007 C006 H006 119.8 . . ?
C00E C006 H006 119.8 . . ?
C00E C006 C007 120.3(3) . . ?
C006 C007 P01 122.4(2) . . ?
C00D C007 P01 118.6(2) . . ?
C00D C007 C006 119.0(3) . . ?
C009 C008 P01 117.5(2) . . ?
C009 C008 C00L 118.1(3) . . ?
C00L C008 P01 124.4(3) . . ?
C008 C009 H009 119.4 . . ?
C00K C009 C008 121.2(3) . . ?
C00K C009 H009 119.4 . . ?
C00H C00A H00A 119.9 . . ?
C00P C00A H00A 119.9 . . ?
C00P C00A C00H 120.2(4) . . ?
C00I C00B C00F 119.4(8) . . ?
C00I C00B C00N 120.5(5) . . ?
C00N C00B C00F 120.1(8) . . ?
C00H C00C C00G 118.8(6) . . ?
C00X C00C C00G 121.7(6) . . ?
C00X C00C C00H 119.5(4) . . ?
C007 C00D H00D 119.7 . . ?
C00R C00D C007 120.5(3) . . ?
C00R C00D H00D 119.7 . . ?
C006 C00E H00E 120.2 . . ?
C00T C00E C006 119.5(3) . . ?
C00T C00E H00E 120.2 . . ?
O003 C00F N004 119.6(9) . . ?
O003 C00F C00B 124.8(12) . . ?
N004 C00F C00B 115.5(11) . . ?
N004 C00G C00C 117.0(8) . . ?
N005 C00G N004 124.5(13) . . ?
N005 C00G C00C 118.5(12) . . ?
C00A C00H C00C 119.9(4) . . ?
C00A C00H H00H 120.1 . . ?
C00C C00H H00H 120.1 . . ?
C00B C00I N005 121.6(6) . . ?
C00Q C00I N005 119.2(6) . . ?
C00Q C00I C00B 119.1(5) . . ?
N004 C00J H00B 109.0 . . ?
N004 C00J H00C 109.0 . . ?
N004 C00J C00W 112.9(5) . . ?
H00B C00J H00C 107.8 . . ?
C00W C00J H00B 109.0 . . ?
C00W C00J H00C 109.0 . . ?
C009 C00K H00K 119.8 . . ?
C00S C00K C009 120.4(3) . . ?
C00S C00K H00K 119.8 . . ?
C008 C00L H00L 119.9 . . ?
C008 C00L C00O 120.2(3) . . ?
C00O C00L H00L 119.9 . . ?
P01 C00M H00F 108.8 . . ?
P01 C00M H00G 108.8 . . ?
H00F C00M H00G 107.6 . . ?
C00W C00M P01 114.0(3) . . ?
C00W C00M H00F 108.8 . . ?
C00W C00M H00G 108.8 . . ?
C00B C00N H00N 120.1 . . ?
C00U C00N C00B 119.7(5) . . ?
C00U C00N H00N 120.1 . . ?
C00L C00O H00O 119.7 . . ?
C00S C00O C00L 120.5(3) . . ?
C00S C00O H00O 119.7 . . ?
C00A C00P H00P 119.9 . . ?
C00A C00P C00Y 120.3(4) . . ?
C00Y C00P H00P 119.9 . . ?
C00I C00Q H00Q 119.9 . . ?
C00I C00Q C00V 120.2(5) . . ?
C00V C00Q H00Q 119.9 . . ?
C00D C00R H00R 120.0 . . ?
C00D C00R C00T 120.0(3) . . ?
C00T C00R H00R 120.0 . . ?
C00K C00S H00S 120.2 . . ?
C00O C00S C00K 119.6(4) . . ?
C00O C00S H00S 120.2 . . ?
C00E C00T C00R 120.7(4) . . ?
C00E C00T H00T 119.6 . . ?
C00R C00T H00T 119.6 . . ?
C00N C00U H00U 119.9 . . ?
C00N C00U C00V 120.3(5) . . ?
C00V C00U H00U 119.9 . . ?
C00Q C00V C00U 120.2(5) . . ?
C00Q C00V H00V 119.9 . . ?
C00U C00V H00V 119.9 . . ?
C00J C00W C00M 114.6(4) . . ?
C00J C00W H00W 107.8 . . ?
C00J C00W C00X 110.4(3) . . ?
C00M C00W H00W 107.8 . . ?
C00X C00W C00M 108.2(3) . . ?
C00X C00W H00W 107.8 . . ?
C00C C00X C00W 119.8(4) . . ?
C00C C00X C00Y 119.1(4) . . ?
C00Y C00X C00W 121.0(4) . . ?
C00P C00Y C00X 121.1(4) . . ?
C00P C00Y H00Y 119.5 . . ?
C00X C00Y H00Y 119.5 . . ?
P01 C1 H1A 110.3 . . ?
P01 C1 H1B 110.3 . . ?
H1A C1 H1B 108.6 . . ?
C2 C1 P01 106.9(5) . . ?
C2 C1 H1A 110.3 . . ?
C2 C1 H1B 110.3 . . ?
C1 C2 H2 108.5 . . ?
C1 C2 C6 110.9(7) . . ?
C1 C2 C3 113.4(5) . . ?
C6 C2 H2 108.5 . . ?
C3 C2 H2 108.5 . . ?
C3 C2 C6 107.1(6) . . ?
C2 C6 H6A 109.3 . . ?
C2 C6 H6B 109.3 . . ?
H6A C6 H6B 107.9 . . ?
N4 C6 C2 111.7(9) . . ?
N4 C6 H6A 109.3 . . ?
N4 C6 H6B 109.3 . . ?
C9 N4 C6 120.2(13) . . ?
C9 N4 C10 123.0(14) . . ?
C10 N4 C6 116.8(14) . . ?
N4 C9 C7 116.7(14) . . ?
N3 C9 N4 123(2) . . ?
N3 C9 C7 121(2) . . ?
C3 C7 C9 122.7(10) . . ?
C3 C7 C8 120.0 . . ?
C8 C7 C9 117.3(10) . . ?
C7 C3 C2 116.4(5) . . ?
C7 C3 C4 120.0 . . ?
C4 C3 C2 123.4(5) . . ?
C3 C4 H4 120.0 . . ?
C3 C4 C5 120.0 . . ?
C5 C4 H4 120.0 . . ?
C4 C5 H5 120.0 . . ?
C18 C5 C4 120.0 . . ?
C18 C5 H5 120.0 . . ?
C5 C18 H18 120.0 . . ?
C5 C18 C8 120.0 . . ?
C8 C18 H18 120.0 . . ?
C7 C8 H8 120.0 . . ?
C18 C8 C7 120.0 . . ?
C18 C8 H8 120.0 . . ?
N4 C10 C11 113.3(18) . . ?
O1 C10 N4 120.9(16) . . ?
O1 C10 C11 125.4(19) . . ?
C9 N3 C15 119(2) . . ?
C11 C12 H12 120.0 . . ?
C11 C12 C13 120.0 . . ?
C13 C12 H12 120.0 . . ?
C12 C11 C10 120.2(12) . . ?
C15 C11 C10 119.7(12) . . ?
C15 C11 C12 120.0 . . ?
N3 C15 C11 122.4(11) . . ?
N3 C15 C16 117.5(11) . . ?
C11 C15 C16 120.0 . . ?
C15 C16 H16 120.0 . . ?
C14 C16 C15 120.0 . . ?
C14 C16 H16 120.0 . . ?
C16 C14 H14 120.0 . . ?
C16 C14 C13 120.0 . . ?
C13 C14 H14 120.0 . . ?
C12 C13 H13 120.0 . . ?
C14 C13 C12 120.0 . . ?
C14 C13 H13 120.0 . . ?

loop_
_geom_bond_atom_site_label_1
_geom_bond_atom_site_label_2
_geom_bond_distance
_geom_bond_site_symmetry_2
_geom_bond_publ_flag
P01 O002 1.488(2) . ?
P01 C007 1.810(4) . ?
P01 C008 1.799(3) . ?
P01 C00M 1.828(4) . ?
P01 C1 1.899(7) . ?
O003 C00F 1.234(19) . ?
N004 C00F 1.414(16) . ?
N004 C00G 1.391(16) . ?
N004 C00J 1.476(6) . ?
N005 C00G 1.295(10) . ?
N005 C00I 1.411(13) . ?
C006 H006 0.9500 . ?
C006 C007 1.395(4) . ?
C006 C00E 1.388(5) . ?
C007 C00D 1.393(4) . ?
C008 C009 1.387(4) . ?
C008 C00L 1.392(4) . ?
C009 H009 0.9500 . ?
C009 C00K 1.380(5) . ?
C00A H00A 0.9500 . ?
C00A C00H 1.389(6) . ?
C00A C00P 1.366(7) . ?
C00B C00F 1.457(10) . ?
C00B C00I 1.395(7) . ?
C00B C00N 1.398(7) . ?
C00C C00G 1.485(14) . ?
C00C C00H 1.411(6) . ?
C00C C00X 1.390(6) . ?
C00D H00D 0.9500 . ?
C00D C00R 1.373(5) . ?
C00E H00E 0.9500 . ?
C00E C00T 1.375(5) . ?
C00H H00H 0.9500 . ?
C00I C00Q 1.378(8) . ?
C00J H00B 0.9900 . ?
C00J H00C 0.9900 . ?
C00J C00W 1.513(6) . ?
C00K H00K 0.9500 . ?
C00K C00S 1.373(5) . ?
C00L H00L 0.9500 . ?
C00L C00O 1.396(5) . ?
C00M H00F 0.9900 . ?
C00M H00G 0.9900 . ?
C00M C00W 1.534(6) . ?
C00N H00N 0.9500 . ?
C00N C00U 1.360(8) . ?
C00O H00O 0.9500 . ?
C00O C00S 1.369(5) . ?
C00P H00P 0.9500 . ?
C00P C00Y 1.381(6) . ?
C00Q H00Q 0.9500 . ?
C00Q C00V 1.387(7) . ?
C00R H00R 0.9500 . ?
C00R C00T 1.382(5) . ?
C00S H00S 0.9500 . ?
C00T H00T 0.9500 . ?
C00U H00U 0.9500 . ?
C00U C00V 1.391(8) . ?
C00V H00V 0.9500 . ?
C00W H00W 1.0000 . ?
C00W C00X 1.516(6) . ?
C00X C00Y 1.392(6) . ?
C00Y H00Y 0.9500 . ?
C1 H1A 0.9900 . ?
C1 H1B 0.9900 . ?
C1 C2 1.526(11) . ?
C2 H2 1.0000 . ?
C2 C6 1.545(11) . ?
C2 C3 1.532(8) . ?
C6 H6A 0.9900 . ?
C6 H6B 0.9900 . ?
C6 N4 1.461(10) . ?
N4 C9 1.38(3) . ?
N4 C10 1.40(3) . ?
C9 C7 1.48(2) . ?
C9 N3 1.288(18) . ?
C7 C3 1.3900 . ?
C7 C8 1.3900 . ?
C3 C4 1.3900 . ?
C4 H4 0.9500 . ?
C4 C5 1.3900 . ?
C5 H5 0.9500 . ?
C5 C18 1.3900 . ?
C18 H18 0.9500 . ?
C18 C8 1.3900 . ?
C8 H8 0.9500 . ?
C10 C11 1.44(2) . ?
C10 O1 1.22(3) . ?
N3 C15 1.36(3) . ?
C12 H12 0.9500 . ?
C12 C11 1.3900 . ?
C12 C13 1.3900 . ?
C11 C15 1.3900 . ?
C15 C16 1.3900 . ?
C16 H16 0.9500 . ?
C16 C14 1.3900 . ?
C14 H14 0.9500 . ?
C14 C13 1.3900 . ?
C13 H13 0.9500 . ?

loop_
_geom_torsion_atom_site_label_1
_geom_torsion_atom_site_label_2
_geom_torsion_atom_site_label_3
_geom_torsion_atom_site_label_4
_geom_torsion
_geom_torsion_site_symmetry_1
_geom_torsion_site_symmetry_2
_geom_torsion_site_symmetry_3
_geom_torsion_site_symmetry_4
_geom_torsion_publ_flag
P01 C007 C00D C00R 179.8(3) . . . . ?
P01 C008 C009 C00K 179.5(3) . . . . ?
P01 C008 C00L C00O -178.5(3) . . . . ?
P01 C00M C00W C00J -65.9(5) . . . . ?
P01 C00M C00W C00X 170.4(3) . . . . ?
P01 C1 C2 C6 74.9(7) . . . . ?
P01 C1 C2 C3 -164.6(5) . . . . ?
O002 P01 C007 C006 177.7(2) . . . . ?
O002 P01 C007 C00D -1.8(3) . . . . ?
O002 P01 C008 C009 -38.3(3) . . . . ?
O002 P01 C008 C00L 140.1(3) . . . . ?
O002 P01 C00M C00W 61.5(4) . . . . ?
O002 P01 C1 C2 -58.3(6) . . . . ?
N004 C00J C00W C00M -74.7(6) . . . . ?
N004 C00J C00W C00X 47.9(6) . . . . ?
N005 C00I C00Q C00V -175.9(9) . . . . ?
C006 C007 C00D C00R 0.2(5) . . . . ?
C006 C00E C00T C00R 0.2(6) . . . . ?
C007 P01 C008 C009 81.8(2) . . . . ?
C007 P01 C008 C00L -99.8(3) . . . . ?
C007 P01 C00M C00W -66.2(3) . . . . ?
C007 P01 C1 C2 -170.0(5) . . . . ?
C007 C006 C00E C00T -0.2(5) . . . . ?
C007 C00D C00R C00T -0.2(6) . . . . ?
C008 P01 C007 C006 55.9(3) . . . . ?
C008 P01 C007 C00D -123.7(2) . . . . ?
C008 P01 C00M C00W -178.7(3) . . . . ?
C008 P01 C1 C2 81.9(5) . . . . ?
C008 C009 C00K C00S -1.0(5) . . . . ?
C008 C00L C00O C00S -0.9(6) . . . . ?
C009 C008 C00L C00O 0.0(5) . . . . ?
C009 C00K C00S C00O 0.0(5) . . . . ?
C00A C00P C00Y C00X -0.3(8) . . . . ?
C00B C00I C00Q C00V 0.4(9) . . . . ?
C00B C00N C00U C00V 1.0(8) . . . . ?
C00C C00X C00Y C00P -0.3(7) . . . . ?
C00D C00R C00T C00E -0.1(6) . . . . ?
C00E C006 C007 P01 -179.6(2) . . . . ?
C00E C006 C007 C00D -0.1(4) . . . . ?
C00F N004 C00G N005 -3.3(19) . . . . ?
C00F N004 C00G C00C 178.6(9) . . . . ?
C00F N004 C00J C00W 152.2(8) . . . . ?
C00F C00B C00I N005 -1.3(12) . . . . ?
C00F C00B C00I C00Q -177.6(8) . . . . ?
C00F C00B C00N C00U 176.9(8) . . . . ?
C00G N004 C00F O003 -175.4(11) . . . . ?
C00G N004 C00F C00B 4.8(15) . . . . ?
C00G N004 C00J C00W -41.5(10) . . . . ?
C00G N005 C00I C00B 3.1(17) . . . . ?
C00G N005 C00I C00Q 179.3(10) . . . . ?
C00G C00C C00H C00A -178.8(7) . . . . ?
C00G C00C C00X C00W 2.9(9) . . . . ?
C00G C00C C00X C00Y 178.7(7) . . . . ?
C00H C00A C00P C00Y 0.3(8) . . . . ?
C00H C00C C00G N004 -174.7(8) . . . . ?
C00H C00C C00G N005 7.2(15) . . . . ?
C00H C00C C00X C00W -175.0(4) . . . . ?
C00H C00C C00X C00Y 0.8(7) . . . . ?
C00I N005 C00G N004 -1(2) . . . . ?
C00I N005 C00G C00C 177.2(10) . . . . ?
C00I C00B C00F O003 177.7(10) . . . . ?
C00I C00B C00F N004 -2.5(13) . . . . ?
C00I C00B C00N C00U -0.1(7) . . . . ?
C00I C00Q C00V C00U 0.4(10) . . . . ?
C00J N004 C00F O003 -9.1(15) . . . . ?
C00J N004 C00F C00B 171.1(7) . . . . ?
C00J N004 C00G N005 -169.3(11) . . . . ?
C00J N004 C00G C00C 12.7(14) . . . . ?
C00J C00W C00X C00C -30.5(6) . . . . ?
C00J C00W C00X C00Y 153.8(4) . . . . ?
C00L C008 C009 C00K 0.9(5) . . . . ?
C00L C00O C00S C00K 0.9(6) . . . . ?
C00M P01 C007 C006 -52.6(3) . . . . ?
C00M P01 C007 C00D 127.9(3) . . . . ?
C00M P01 C008 C009 -159.2(3) . . . . ?
C00M P01 C008 C00L 19.3(3) . . . . ?
C00M C00W C00X C00C 95.8(5) . . . . ?
C00M C00W C00X C00Y -80.0(5) . . . . ?
C00N C00B C00F O003 0.6(16) . . . . ?
C00N C00B C00F N004 -179.6(7) . . . . ?
C00N C00B C00I N005 175.7(9) . . . . ?
C00N C00B C00I C00Q -0.5(8) . . . . ?
C00N C00U C00V C00Q -1.1(9) . . . . ?
C00P C00A C00H C00C 0.3(7) . . . . ?
C00W C00X C00Y C00P 175.5(5) . . . . ?
C00X C00C C00G N004 7.5(13) . . . . ?
C00X C00C C00G N005 -170.7(10) . . . . ?
C00X C00C C00H C00A -0.9(7) . . . . ?
C1 P01 C007 C006 -64.5(3) . . . . ?
C1 P01 C007 C00D 116.0(3) . . . . ?
C1 P01 C008 C009 -179.9(3) . . . . ?
C1 P01 C008 C00L -1.5(4) . . . . ?
C1 C2 C6 N4 -179.3(9) . . . . ?
C1 C2 C3 C7 -163.0(6) . . . . ?
C1 C2 C3 C4 22.7(8) . . . . ?
C2 C6 N4 C9 -39.1(19) . . . . ?
C2 C6 N4 C10 141.3(14) . . . . ?
C2 C3 C4 C5 174.1(7) . . . . ?
C6 C2 C3 C7 -40.4(8) . . . . ?
C6 C2 C3 C4 145.3(6) . . . . ?
C6 N4 C9 C7 1(3) . . . . ?
C6 N4 C9 N3 -179(2) . . . . ?
C6 N4 C10 C11 176.6(14) . . . . ?
C6 N4 C10 O1 3(3) . . . . ?
N4 C9 C7 C3 17(2) . . . . ?
N4 C9 C7 C8 -163.4(14) . . . . ?
N4 C9 N3 C15 2(4) . . . . ?
N4 C10 C11 C12 178.8(12) . . . . ?
N4 C10 C11 C15 2(2) . . . . ?
C9 N4 C10 C11 -3(3) . . . . ?
C9 N4 C10 O1 -176(2) . . . . ?
C9 C7 C3 C2 5.1(12) . . . . ?
C9 C7 C3 C4 179.6(12) . . . . ?
C9 C7 C8 C18 -179.6(11) . . . . ?
C9 N3 C15 C11 -3(3) . . . . ?
C9 N3 C15 C16 -179(2) . . . . ?
C7 C9 N3 C15 -178.1(18) . . . . ?
C7 C3 C4 C5 0.0 . . . . ?
C3 C2 C6 N4 56.6(11) . . . . ?
C3 C7 C8 C18 0.0 . . . . ?
C3 C4 C5 C18 0.0 . . . . ?
C4 C5 C18 C8 0.0 . . . . ?
C5 C18 C8 C7 0.0 . . . . ?
C8 C7 C3 C2 -174.5(7) . . . . ?
C8 C7 C3 C4 0.0 . . . . ?
C10 N4 C9 C7 -178.9(17) . . . . ?
C10 N4 C9 N3 1(4) . . . . ?
C10 C11 C15 N3 0(2) . . . . ?
C10 C11 C15 C16 176.4(16) . . . . ?
N3 C9 C7 C3 -163(2) . . . . ?
N3 C9 C7 C8 17(3) . . . . ?
N3 C15 C16 C14 176.3(17) . . . . ?
C12 C11 C15 N3 -176.1(18) . . . . ?
C12 C11 C15 C16 0.0 . . . . ?
C11 C12 C13 C14 0.0 . . . . ?
C11 C15 C16 C14 0.0 . . . . ?
C15 C16 C14 C13 0.0 . . . . ?
C16 C14 C13 C12 0.0 . . . . ?
C13 C12 C11 C10 -176.4(16) . . . . ?
C13 C12 C11 C15 0.0 . . . . ?
O1 C10 C11 C12 -8(3) . . . . ?
O1 C10 C11 C15 175.3(18) . . . . ?
